data_4121752
loop_
_publ_author_name
'Rodriguez, Rodrigo A.'
'Pan, Chung-Mao'
'Yabe, Yuki'
'Kawamata, Yu'
'Eastgate, Martin D.'
'Baran, Phil S.'

_publ_section_title
;
 Palau'chlor: A Practical and Reactive Chlorinating Reagent.
;
_journal_issue 19
_journal_name_full 'Journal of the American Chemical Society'
_journal_page_first 6908
_journal_page_last 6911
_journal_paper_doi 10.1021/ja5031744
_journal_volume 136
_journal_year 2014
_chemical_formula_moiety 'C6 H4 Cl N3'
_chemical_formula_sum 'C6 H4 Cl N3'
_chemical_formula_weight 153.57
_chemical_name_systematic
; 
 ? 
;
_space_group_IT_number 2
_symmetry_cell_setting triclinic
_symmetry_space_group_name_Hall '-P 1'
_symmetry_space_group_name_H-M 'P -1'
_atom_sites_solution_hydrogens geom
_atom_sites_solution_primary direct
_atom_sites_solution_secondary difmap
_audit_creation_method SHELXL-97
_cell_angle_alpha 63.815(6)
_cell_angle_beta 70.832(6)
_cell_angle_gamma 70.159(6)
_cell_formula_units_Z 2
_cell_length_a 6.3756(13)
_cell_length_b 7.0803(16)
_cell_length_c 7.9919(18)
_cell_measurement_reflns_used 2524
_cell_measurement_temperature 100(2)
_cell_measurement_theta_max 27.89
_cell_measurement_theta_min 2.91
_cell_volume 297.63(11)
_computing_cell_refinement 'Bruker SAINT'
_computing_data_collection 'Bruker APEX2'
_computing_data_reduction 'Bruker SAINT'
_computing_molecular_graphics 'Bruker SHELXTL'
_computing_publication_material 'Bruker SHELXTL'
_computing_structure_refinement 'SHELXL-97 (Sheldrick, 2008)'
_computing_structure_solution 'SHELXS-97 (Sheldrick, 2008)'
_diffrn_ambient_temperature 100(2)
_diffrn_measured_fraction_theta_full 1.000
_diffrn_measured_fraction_theta_max 0.983
_diffrn_measurement_device_type 'Bruker APEX-II CCD'
_diffrn_measurement_method '\f and \w scans'
_diffrn_radiation_monochromator graphite
_diffrn_radiation_source 'fine-focus rotating anode'
_diffrn_radiation_type MoK\a
_diffrn_radiation_wavelength 0.71073
_diffrn_reflns_av_R_equivalents 0.0365
_diffrn_reflns_av_sigmaI/netI 0.0306
_diffrn_reflns_limit_h_max 8
_diffrn_reflns_limit_h_min -8
_diffrn_reflns_limit_k_max 9
_diffrn_reflns_limit_k_min -9
_diffrn_reflns_limit_l_max 10
_diffrn_reflns_limit_l_min -10
_diffrn_reflns_number 5117
_diffrn_reflns_theta_full 25.00
_diffrn_reflns_theta_max 27.89
_diffrn_reflns_theta_min 2.91
_exptl_absorpt_coefficient_mu 0.543
_exptl_absorpt_correction_T_max 0.9578
_exptl_absorpt_correction_T_min 0.8991
_exptl_absorpt_correction_type multi-scan
_exptl_absorpt_process_details sadabs
_exptl_crystal_colour colourless
_exptl_crystal_density_diffrn 1.714
_exptl_crystal_density_method 'not measured'
_exptl_crystal_description PLATE
_exptl_crystal_F_000 156
_exptl_crystal_size_max 0.20
_exptl_crystal_size_mid 0.20
_exptl_crystal_size_min 0.08
_refine_diff_density_max 0.498
_refine_diff_density_min -0.229
_refine_diff_density_rms 0.074
_refine_ls_extinction_method none
_refine_ls_goodness_of_fit_ref 1.014
_refine_ls_hydrogen_treatment constr
_refine_ls_matrix_type full
_refine_ls_number_parameters 91
_refine_ls_number_reflns 1407
_refine_ls_number_restraints 0
_refine_ls_restrained_S_all 1.014
_refine_ls_R_factor_all 0.0370
_refine_ls_R_factor_gt 0.0331
_refine_ls_shift/su_max 0.000
_refine_ls_shift/su_mean 0.000
_refine_ls_structure_factor_coef Fsqd
_refine_ls_weighting_details 'calc w=1/[\s^2^(Fo^2^)+(0.0497P)^2^+0.2260P] where P=(Fo^2^+2Fc^2^)/3'
_refine_ls_weighting_scheme calc
_refine_ls_wR_factor_gt 0.0870
_refine_ls_wR_factor_ref 0.0908
_reflns_number_gt 1290
_reflns_number_total 1407
_reflns_threshold_expression >2sigma(I)
_cod_data_source_file ja5031744_si_016.cif
_cod_data_source_block baran356
_cod_depositor_comments
;
The following automatic conversions were performed:

'_symmetry_cell_setting' value 'Triclinic' changed to 'triclinic'
according to
/usr/data/users/saulius/crontab/automatic-downloads/rss-feeds/ACS/lib/dictionaries/cif_core.dic
dictionary named 'cif_core.dic' version 2.4.2 from 2011-04-26.

Automatic conversion script
Id: cif_fix_values 2281 2013-09-26 08:29:07Z andrius 

 Adding full bibliography for 4121744--4121757.cif.
;
_cod_original_sg_symbol_H-M P-1
_cod_database_code 4121752

loop_
_symmetry_equiv_pos_as_xyz
'x, y, z'
'-x, -y, -z'

loop_
_atom_site_label
_atom_site_type_symbol
_atom_site_fract_x
_atom_site_fract_y
_atom_site_fract_z
_atom_site_U_iso_or_equiv
_atom_site_adp_type
_atom_site_occupancy
_atom_site_symmetry_multiplicity
_atom_site_calc_flag
_atom_site_refinement_flags
Cl1 Cl 0.11853(6) 0.76474(6) 0.85809(5) 0.01651(15) Uani 1 1 d .
N1 N 0.4360(2) 0.7527(2) 0.54329(19) 0.0104(3) Uani 1 1 d .
N2 N 0.7702(2) 0.7004(2) 0.6139(2) 0.0146(3) Uani 1 1 d .
N3 N 0.6387(2) 0.7621(2) 0.1769(2) 0.0158(3) Uani 1 1 d .
C1 C 0.3900(3) 0.7409(3) 0.7270(2) 0.0137(3) Uani 1 1 d .
C2 C 0.5951(3) 0.7098(3) 0.7675(2) 0.0145(3) Uani 1 1 d .
H2A H 0.6134 0.6966 0.8858 0.017 Uiso 1 1 calc R
C3 C 0.6709(3) 0.7259(3) 0.4801(2) 0.0134(3) Uani 1 1 d .
C4 C 0.7642(3) 0.7289(3) 0.2932(2) 0.0147(3) Uani 1 1 d .
H4A H 0.9251 0.7059 0.2493 0.018 Uiso 1 1 calc R
C5 C 0.4075(3) 0.7912(2) 0.2428(2) 0.0121(3) Uani 1 1 d .
H5A H 0.3160 0.8177 0.1584 0.015 Uiso 1 1 calc R
C6 C 0.3002(3) 0.7842(3) 0.4253(2) 0.0141(3) Uani 1 1 d .
H6A H 0.1397 0.8003 0.4681 0.017 Uiso 1 1 calc R

loop_
_atom_site_aniso_label
_atom_site_aniso_U_11
_atom_site_aniso_U_22
_atom_site_aniso_U_33
_atom_site_aniso_U_23
_atom_site_aniso_U_13
_atom_site_aniso_U_12
Cl1 0.0115(2) 0.0211(2) 0.0149(2) -0.00757(17) 0.00061(15) -0.00348(16)
N1 0.0083(6) 0.0106(6) 0.0112(6) -0.0039(5) -0.0012(5) -0.0021(5)
N2 0.0121(7) 0.0154(7) 0.0163(7) -0.0050(5) -0.0043(5) -0.0032(5)
N3 0.0159(7) 0.0154(7) 0.0152(7) -0.0058(6) -0.0022(6) -0.0033(6)
C1 0.0142(8) 0.0134(7) 0.0113(7) -0.0041(6) -0.0007(6) -0.0031(6)
C2 0.0165(8) 0.0138(7) 0.0140(8) -0.0058(6) -0.0044(6) -0.0024(6)
C3 0.0098(7) 0.0126(7) 0.0161(8) -0.0041(6) -0.0023(6) -0.0027(6)
C4 0.0112(8) 0.0140(7) 0.0168(8) -0.0054(6) -0.0011(6) -0.0027(6)
C5 0.0111(8) 0.0085(7) 0.0169(8) -0.0029(6) -0.0065(6) -0.0015(6)
C6 0.0115(8) 0.0138(7) 0.0173(8) -0.0054(6) -0.0044(6) -0.0024(6)

loop_
_atom_type_symbol
_atom_type_description
_atom_type_scat_dispersion_real
_atom_type_scat_dispersion_imag
_atom_type_scat_source
C C 0.0033 0.0016 'International Tables Vol C Tables 4.2.6.8 and 6.1.1.4'
H H 0.0000 0.0000 'International Tables Vol C Tables 4.2.6.8 and 6.1.1.4'
N N 0.0061 0.0033 'International Tables Vol C Tables 4.2.6.8 and 6.1.1.4'
Cl Cl 0.1484 0.1585 'International Tables Vol C Tables 4.2.6.8 and 6.1.1.4'

loop_
_geom_angle_atom_site_label_1
_geom_angle_atom_site_label_2
_geom_angle_atom_site_label_3
_geom_angle
C1 N1 C6 133.21(15)
C1 N1 C3 105.91(14)
C6 N1 C3 120.88(14)
C3 N2 C2 105.04(15)
C4 N3 C5 118.06(14)
N1 C1 C2 106.71(15)
N1 C1 Cl1 120.99(13)
C2 C1 Cl1 132.30(14)
N2 C2 C1 110.70(15)
N2 C2 H2A 124.7
C1 C2 H2A 124.7
N2 C3 N1 111.63(15)
N2 C3 C4 130.92(16)
N1 C3 C4 117.44(15)
N3 C4 C3 122.93(16)
N3 C4 H4A 118.5
C3 C4 H4A 118.5
N3 C5 C6 123.45(15)
N3 C5 H5A 118.3
C6 C5 H5A 118.3
C5 C6 N1 117.19(15)
C5 C6 H6A 121.4
N1 C6 H6A 121.4

loop_
_geom_bond_atom_site_label_1
_geom_bond_atom_site_label_2
_geom_bond_distance
Cl1 C1 1.6997(17)
N1 C1 1.369(2)
N1 C6 1.381(2)
N1 C3 1.389(2)
N2 C3 1.331(2)
N2 C2 1.371(2)
N3 C4 1.315(2)
N3 C5 1.369(2)
C1 C2 1.372(2)
C2 H2A 0.9500
C3 C4 1.408(2)
C4 H4A 0.9500
C5 C6 1.379(2)
C5 H5A 0.9500
C6 H6A 0.9500

loop_
_geom_torsion_atom_site_label_1
_geom_torsion_atom_site_label_2
_geom_torsion_atom_site_label_3
_geom_torsion_atom_site_label_4
_geom_torsion
C6 N1 C1 C2 -179.26(16)
C3 N1 C1 C2 0.50(18)
C6 N1 C1 Cl1 0.6(3)
C3 N1 C1 Cl1 -179.65(11)
C3 N2 C2 C1 0.01(19)
N1 C1 C2 N2 -0.33(19)
Cl1 C1 C2 N2 179.85(13)
C2 N2 C3 N1 0.32(18)
C2 N2 C3 C4 -179.44(17)
C1 N1 C3 N2 -0.52(18)
C6 N1 C3 N2 179.27(14)
C1 N1 C3 C4 179.27(14)
C6 N1 C3 C4 -0.9(2)
C5 N3 C4 C3 -1.2(2)
N2 C3 C4 N3 -178.14(17)
N1 C3 C4 N3 2.1(2)
C4 N3 C5 C6 -1.0(2)
N3 C5 C6 N1 2.1(2)
C1 N1 C6 C5 178.69(16)
C3 N1 C6 C5 -1.0(2)
